data_4084388
loop_
_publ_author_name
'Mutoh, Yuichiro'
'Sakigawara, Masahiro'
'Niiyama, Ippei'
'Saito, Shinichi'
'Ishii, Youichi'

_publ_section_title
;
 Synthesis of Rhodium--Primary Thioamide Complexes and Their
 Desulfurization Leading to Rhodium Sulfido Cubane-Type Clusters and
 Nitriles
;
_journal_issue 19
_journal_name_full Organometallics
_journal_page_first 5414
_journal_paper_doi 10.1021/om500714c
_journal_volume 33
_journal_year 2014
_chemical_formula_sum 'C7 H7 N S'
_chemical_formula_weight 137.20
_chemical_name_systematic
;
 ?
;
_space_group_crystal_system monoclinic
_space_group_IT_number 14
_space_group_name_Hall '-P 2ybc'
_space_group_name_H-M_alt 'P 1 21/c 1'
_symmetry_cell_setting monoclinic
_symmetry_space_group_name_Hall '-P 2ybc'
_symmetry_space_group_name_H-M 'P 1 21/c 1'
_atom_sites_solution_hydrogens mixed
_audit_creation_method SHELXL-2014
_cell_angle_alpha 90
_cell_angle_beta 92.1700(10)
_cell_angle_gamma 90
_cell_formula_units_Z 16
_cell_length_a 5.7985(7)
_cell_length_b 12.9487(15)
_cell_length_c 35.738(4)
_cell_measurement_reflns_used 4686
_cell_measurement_temperature 100(2)
_cell_measurement_theta_max 28.15
_cell_measurement_theta_min 2.28
_cell_volume 2681.4(5)
_computing_cell_refinement 'Bruker SAINT'
_computing_data_collection 'Bruker APEX2'
_computing_data_reduction 'Bruker SAINT'
_computing_molecular_graphics 'Yadokari-XG 2009 (Wakita Nemoto et al., 2009)'
_computing_publication_material 'Yadokari-XG 2009 (Wakita,Nemoto et al., 2009)'
_computing_structure_refinement 'SHELXL-2014 (Sheldrick, 2014)'
_computing_structure_solution 'SHELXS-97 (Sheldrick, 2008)'
_diffrn_ambient_temperature 100(2)
_diffrn_measured_fraction_theta_full 0.999
_diffrn_measured_fraction_theta_max 0.983
_diffrn_measurement_device_type 'Bruker APEX-II CCD'
_diffrn_measurement_method '\f and \w scans'
_diffrn_radiation_monochromator graphite
_diffrn_radiation_source 'sealed tube'
_diffrn_radiation_type MoK\a
_diffrn_radiation_wavelength 0.71073
_diffrn_reflns_av_R_equivalents 0.0288
_diffrn_reflns_av_unetI/netI 0.0395
_diffrn_reflns_Laue_measured_fraction_full 0.999
_diffrn_reflns_Laue_measured_fraction_max 0.983
_diffrn_reflns_limit_h_max 7
_diffrn_reflns_limit_h_min -6
_diffrn_reflns_limit_k_max 10
_diffrn_reflns_limit_k_min -16
_diffrn_reflns_limit_l_max 45
_diffrn_reflns_limit_l_min -46
_diffrn_reflns_number 14675
_diffrn_reflns_point_group_measured_fraction_full 0.999
_diffrn_reflns_point_group_measured_fraction_max 0.983
_diffrn_reflns_theta_full 25.242
_diffrn_reflns_theta_max 27.499
_diffrn_reflns_theta_min 1.943
_exptl_absorpt_coefficient_mu 0.380
_exptl_absorpt_correction_T_max 0.985
_exptl_absorpt_correction_T_min 0.873
_exptl_absorpt_correction_type multi-scan
_exptl_absorpt_process_details 'SADABS 2008/1'
_exptl_crystal_colour yellow
_exptl_crystal_density_diffrn 1.359
_exptl_crystal_description needle
_exptl_crystal_F_000 1152
_exptl_crystal_size_max 0.160
_exptl_crystal_size_mid 0.060
_exptl_crystal_size_min 0.040
_refine_diff_density_max 0.442
_refine_diff_density_min -0.244
_refine_diff_density_rms 0.057
_refine_ls_extinction_method none
_refine_ls_goodness_of_fit_ref 1.028
_refine_ls_matrix_type full
_refine_ls_number_parameters 357
_refine_ls_number_reflns 6082
_refine_ls_number_restraints 0
_refine_ls_restrained_S_all 1.028
_refine_ls_R_factor_all 0.0524
_refine_ls_R_factor_gt 0.0357
_refine_ls_shift/su_max 0.002
_refine_ls_shift/su_mean 0.000
_refine_ls_structure_factor_coef Fsqd
_refine_ls_weighting_details 'w=1/[\s^2^(Fo^2^)+(0.0398P)^2^+0.9252P] where P=(Fo^2^+2Fc^2^)/3'
_refine_ls_weighting_scheme calc
_refine_ls_wR_factor_gt 0.0799
_refine_ls_wR_factor_ref 0.0876
_reflns_Friedel_coverage 0.000
_reflns_number_gt 4755
_reflns_number_total 6082
_reflns_threshold_expression 'I > 2\s(I)'
_cod_data_source_file om500714c_si_002.cif
_cod_data_source_block 1a
_cod_depositor_comments
;
The following automatic conversions were performed:

'_symmetry_cell_setting' value 'Monoclinic' changed to 'monoclinic'
according to
/home/saulius/struct/COD-crude-data--automatic-downloads/rss-feeds/ACS/lib/dictionaries/cif_core.dic
dictionary named 'cif_core.dic' version 2.4.2 from 2011-04-26.

Automatic conversion script
Id: cif_fix_values 2281 2013-09-26 08:29:07Z andrius 

 Adding full bibliography for 4084388--4084398.cif.
;
_cod_original_sg_symbol_H-M P2(1)/c
_cod_database_code 4084388
_shelx_space_group_comment
;
The symmetry employed for this shelxl refinement is uniquely defined
by the following loop, which should always be used as a source of
symmetry information in preference to the above space-group names.
They are only intended as comments.
;
_shelx_estimated_absorpt_t_min 0.942
_shelx_estimated_absorpt_t_max 0.985
_shelxl_version_number 2014-3

loop_
_space_group_symop_operation_xyz
'x, y, z'
'-x, y+1/2, -z+1/2'
'-x, -y, -z'
'x, -y-1/2, z-1/2'

loop_
_atom_site_label
_atom_site_type_symbol
_atom_site_fract_x
_atom_site_fract_y
_atom_site_fract_z
_atom_site_U_iso_or_equiv
_atom_site_adp_type
_atom_site_occupancy
_atom_site_site_symmetry_order
_atom_site_calc_flag
_atom_site_refinement_flags_posn
_atom_site_refinement_flags_adp
C1 C 0.5718(3) 0.25141(13) 0.61795(5) 0.0144(3) Uani 1 1 d . .
S1 S 0.33708(7) 0.30338(4) 0.63615(2) 0.01890(11) Uani 1 1 d . .
N1 N 0.7782(3) 0.29273(13) 0.62400(5) 0.0193(3) Uani 1 1 d . .
H1 H 0.899(4) 0.2630(17) 0.6176(6) 0.033(6) Uiso 1 1 d . .
H2 H 0.790(4) 0.3443(18) 0.6382(6) 0.030(6) Uiso 1 1 d . .
C2 C 0.5568(3) 0.15661(13) 0.59425(5) 0.0139(3) Uani 1 1 d . .
C3 C 0.3720(3) 0.08826(13) 0.59764(5) 0.0163(4) Uani 1 1 d . .
H3 H 0.2552 0.1029 0.6148 0.020 Uiso 1 1 calc R U
C4 C 0.3581(3) -0.00073(14) 0.57615(5) 0.0205(4) Uani 1 1 d . .
H4 H 0.2325 -0.0470 0.5788 0.025 Uiso 1 1 calc R U
C5 C 0.5270(4) -0.02258(14) 0.55082(5) 0.0237(4) Uani 1 1 d . .
H5 H 0.5177 -0.0839 0.5362 0.028 Uiso 1 1 calc R U
C6 C 0.7093(3) 0.04532(14) 0.54689(5) 0.0237(4) Uani 1 1 d . .
H6 H 0.8238 0.0309 0.5293 0.028 Uiso 1 1 calc R U
C7 C 0.7253(3) 0.13415(14) 0.56847(5) 0.0190(4) Uani 1 1 d . .
H7 H 0.8514 0.1800 0.5657 0.023 Uiso 1 1 calc R U
C8 C 0.6544(3) 0.56433(13) 0.68904(5) 0.0143(3) Uani 1 1 d . .
S2 S 0.90228(8) 0.49866(4) 0.68515(2) 0.02096(11) Uani 1 1 d . .
N2 N 0.4613(3) 0.53524(13) 0.67161(4) 0.0170(3) Uani 1 1 d . .
H8 H 0.328(4) 0.5697(18) 0.6731(6) 0.036(6) Uiso 1 1 d . .
H9 H 0.451(4) 0.4795(18) 0.6594(7) 0.036(7) Uiso 1 1 d . .
C9 C 0.6382(3) 0.65721(13) 0.71352(5) 0.0136(3) Uani 1 1 d . .
C10 C 0.8189(3) 0.72853(13) 0.71621(5) 0.0159(4) Uani 1 1 d . .
H10 H 0.9541 0.7176 0.7025 0.019 Uiso 1 1 calc R U
C11 C 0.8018(3) 0.81520(14) 0.73878(5) 0.0191(4) Uani 1 1 d . .
H11 H 0.9232 0.8645 0.7400 0.023 Uiso 1 1 calc R U
C12 C 0.6067(3) 0.82971(14) 0.75964(5) 0.0211(4) Uani 1 1 d . .
H12 H 0.5958 0.8886 0.7754 0.025 Uiso 1 1 calc R U
C13 C 0.4285(3) 0.75865(14) 0.75757(5) 0.0208(4) Uani 1 1 d . .
H13 H 0.2966 0.7685 0.7721 0.025 Uiso 1 1 calc R U
C14 C 0.4412(3) 0.67314(13) 0.73433(5) 0.0170(4) Uani 1 1 d . .
H14 H 0.3166 0.6255 0.7325 0.020 Uiso 1 1 calc R U
C15 C 0.9336(3) 0.48003(13) 0.56132(5) 0.0143(3) Uani 1 1 d . .
S3 S 0.68440(8) 0.54102(4) 0.56961(2) 0.02143(12) Uani 1 1 d . .
N3 N 1.1270(3) 0.50911(13) 0.57859(5) 0.0192(3) Uani 1 1 d . .
H15 H 1.262(4) 0.4852(16) 0.5721(6) 0.031(6) Uiso 1 1 d . .
H16 H 1.129(3) 0.5587(16) 0.5917(6) 0.018(5) Uiso 1 1 d . .
C16 C 0.9492(3) 0.39207(13) 0.53455(5) 0.0145(3) Uani 1 1 d . .
C17 C 0.7701(3) 0.37265(14) 0.50841(5) 0.0182(4) Uani 1 1 d . .
H17 H 0.6350 0.4141 0.5083 0.022 Uiso 1 1 calc R U
C18 C 0.7873(3) 0.29340(14) 0.48258(5) 0.0217(4) Uani 1 1 d . .
H18 H 0.6649 0.2815 0.4647 0.026 Uiso 1 1 calc R U
C19 C 0.9819(3) 0.23154(14) 0.48277(5) 0.0216(4) Uani 1 1 d . .
H19 H 0.9935 0.1775 0.4649 0.026 Uiso 1 1 calc R U
C20 C 1.1604(3) 0.24859(14) 0.50910(5) 0.0209(4) Uani 1 1 d . .
H20 H 1.2932 0.2056 0.5095 0.025 Uiso 1 1 calc R U
C21 C 1.1446(3) 0.32837(13) 0.53472(5) 0.0173(4) Uani 1 1 d . .
H21 H 1.2675 0.3400 0.5526 0.021 Uiso 1 1 calc R U
C22 C 1.0193(3) 0.80044(13) 0.63076(5) 0.0139(3) Uani 1 1 d . .
S4 S 1.25810(7) 0.73447(3) 0.62093(2) 0.01665(11) Uani 1 1 d . .
N4 N 0.8141(3) 0.76750(13) 0.61883(5) 0.0190(3) Uani 1 1 d . .
H22 H 0.685(5) 0.7937(19) 0.6261(7) 0.047(7) Uiso 1 1 d . .
H23 H 0.798(4) 0.7122(17) 0.6064(6) 0.025(6) Uiso 1 1 d . .
C23 C 1.0298(3) 0.89735(13) 0.65327(4) 0.0139(3) Uani 1 1 d . .
C24 C 1.2231(3) 0.91721(14) 0.67660(5) 0.0165(4) Uani 1 1 d . .
H24 H 1.3477 0.8696 0.6776 0.020 Uiso 1 1 calc R U
C25 C 1.2345(3) 1.00603(14) 0.69829(5) 0.0211(4) Uani 1 1 d . .
H25 H 1.3669 1.0191 0.7141 0.025 Uiso 1 1 calc R U
C26 C 1.0527(3) 1.07600(14) 0.69700(5) 0.0225(4) Uani 1 1 d . .
H26 H 1.0605 1.1368 0.7119 0.027 Uiso 1 1 calc R U
C27 C 0.8599(3) 1.05679(14) 0.67396(5) 0.0210(4) Uani 1 1 d . .
H27 H 0.7353 1.1045 0.6731 0.025 Uiso 1 1 calc R U
C28 C 0.8478(3) 0.96822(13) 0.65207(5) 0.0167(4) Uani 1 1 d . .
H28 H 0.7155 0.9557 0.6362 0.020 Uiso 1 1 calc R U

loop_
_atom_site_aniso_label
_atom_site_aniso_U_11
_atom_site_aniso_U_22
_atom_site_aniso_U_33
_atom_site_aniso_U_23
_atom_site_aniso_U_13
_atom_site_aniso_U_12
C1 0.0151(8) 0.0129(8) 0.0150(8) 0.0043(7) -0.0003(6) 0.0001(7)
S1 0.0122(2) 0.0199(2) 0.0247(2) -0.00728(18) 0.00198(17) -0.00053(17)
N1 0.0126(8) 0.0160(8) 0.0295(9) -0.0054(7) 0.0022(6) 0.0010(6)
C2 0.0152(8) 0.0125(8) 0.0138(8) 0.0026(6) -0.0005(6) 0.0015(7)
C3 0.0154(8) 0.0167(9) 0.0166(9) 0.0021(7) -0.0002(7) -0.0004(7)
C4 0.0230(9) 0.0163(9) 0.0219(9) 0.0012(7) -0.0015(7) -0.0055(8)
C5 0.0363(11) 0.0156(9) 0.0193(9) -0.0032(7) 0.0010(8) 0.0001(8)
C6 0.0294(11) 0.0210(10) 0.0212(10) -0.0026(8) 0.0079(8) 0.0022(8)
C7 0.0182(9) 0.0170(9) 0.0221(9) 0.0017(7) 0.0044(7) -0.0018(7)
C8 0.0156(8) 0.0125(8) 0.0149(8) 0.0034(6) 0.0018(6) -0.0007(7)
S2 0.0125(2) 0.0198(2) 0.0306(3) -0.00704(19) 0.00033(18) 0.00216(18)
N2 0.0138(7) 0.0143(8) 0.0228(8) -0.0039(7) -0.0019(6) 0.0022(6)
C9 0.0160(8) 0.0118(8) 0.0129(8) 0.0028(6) -0.0019(6) 0.0012(7)
C10 0.0174(9) 0.0152(9) 0.0151(8) 0.0027(7) 0.0002(7) 0.0004(7)
C11 0.0244(10) 0.0139(9) 0.0186(9) 0.0021(7) -0.0030(7) -0.0033(7)
C12 0.0308(10) 0.0155(9) 0.0170(9) -0.0014(7) -0.0016(8) 0.0048(8)
C13 0.0231(9) 0.0228(10) 0.0168(9) -0.0002(7) 0.0028(7) 0.0059(8)
C14 0.0152(8) 0.0171(9) 0.0188(9) 0.0018(7) 0.0000(7) -0.0003(7)
C15 0.0156(8) 0.0122(8) 0.0153(8) 0.0038(7) 0.0024(6) -0.0019(7)
S3 0.0122(2) 0.0204(2) 0.0317(3) -0.0087(2) -0.00010(18) 0.00158(18)
N3 0.0147(8) 0.0150(8) 0.0278(9) -0.0085(7) -0.0011(6) 0.0014(6)
C16 0.0169(8) 0.0125(8) 0.0142(8) 0.0022(7) 0.0039(7) -0.0016(7)
C17 0.0190(9) 0.0164(9) 0.0192(9) 0.0020(7) 0.0003(7) -0.0003(7)
C18 0.0256(10) 0.0230(10) 0.0164(9) 0.0004(7) -0.0025(7) -0.0064(8)
C19 0.0304(10) 0.0169(9) 0.0177(9) -0.0045(7) 0.0048(8) -0.0054(8)
C20 0.0213(9) 0.0209(10) 0.0210(9) -0.0031(8) 0.0066(7) 0.0014(8)
C21 0.0162(9) 0.0180(9) 0.0178(9) -0.0012(7) 0.0005(7) -0.0022(7)
C22 0.0151(8) 0.0145(8) 0.0121(8) 0.0019(6) 0.0006(6) -0.0011(7)
S4 0.0119(2) 0.0150(2) 0.0230(2) -0.00407(17) -0.00003(16) 0.00083(16)
N4 0.0122(8) 0.0189(8) 0.0257(9) -0.0100(7) -0.0013(6) 0.0001(6)
C23 0.0162(8) 0.0136(8) 0.0120(8) 0.0018(6) 0.0034(6) -0.0016(7)
C24 0.0162(8) 0.0176(9) 0.0157(9) 0.0003(7) 0.0014(7) -0.0008(7)
C25 0.0224(9) 0.0229(10) 0.0179(9) -0.0030(8) -0.0008(7) -0.0068(8)
C26 0.0350(11) 0.0157(9) 0.0169(9) -0.0044(7) 0.0029(8) -0.0038(8)
C27 0.0287(10) 0.0144(9) 0.0201(9) 0.0018(7) 0.0032(8) 0.0052(8)
C28 0.0181(9) 0.0166(9) 0.0153(8) 0.0005(7) -0.0009(7) 0.0003(7)

loop_
_atom_type_symbol
_atom_type_description
_atom_type_scat_dispersion_real
_atom_type_scat_dispersion_imag
_atom_type_scat_source
C C 0.0033 0.0016 'International Tables Vol C Tables 4.2.6.8 and 6.1.1.4'
H H 0.0000 0.0000 'International Tables Vol C Tables 4.2.6.8 and 6.1.1.4'
N N 0.0061 0.0033 'International Tables Vol C Tables 4.2.6.8 and 6.1.1.4'
S S 0.1246 0.1234 'International Tables Vol C Tables 4.2.6.8 and 6.1.1.4'

loop_
_geom_angle_atom_site_label_1
_geom_angle_atom_site_label_2
_geom_angle_atom_site_label_3
_geom_angle
N1 C1 C2 117.32(15)
N1 C1 S1 121.26(14)
C2 C1 S1 121.42(13)
C1 N1 H1 122.1(16)
C1 N1 H2 118.3(15)
H1 N1 H2 119(2)
C3 C2 C7 118.84(16)
C3 C2 C1 119.98(15)
C7 C2 C1 121.18(15)
C4 C3 C2 120.44(16)
C4 C3 H3 119.8
C2 C3 H3 119.8
C3 C4 C5 120.25(17)
C3 C4 H4 119.9
C5 C4 H4 119.9
C6 C5 C4 119.77(17)
C6 C5 H5 120.1
C4 C5 H5 120.1
C5 C6 C7 120.36(17)
C5 C6 H6 119.8
C7 C6 H6 119.8
C6 C7 C2 120.34(17)
C6 C7 H7 119.8
C2 C7 H7 119.8
N2 C8 C9 115.90(15)
N2 C8 S2 122.10(14)
C9 C8 S2 121.97(13)
C8 N2 H8 123.5(15)
C8 N2 H9 122.2(16)
H8 N2 H9 114(2)
C10 C9 C14 119.37(16)
C10 C9 C8 120.60(15)
C14 C9 C8 120.02(15)
C11 C10 C9 120.30(16)
C11 C10 H10 119.8
C9 C10 H10 119.8
C10 C11 C12 119.88(17)
C10 C11 H11 120.1
C12 C11 H11 120.1
C13 C12 C11 120.15(17)
C13 C12 H12 119.9
C11 C12 H12 119.9
C12 C13 C14 120.42(17)
C12 C13 H13 119.8
C14 C13 H13 119.8
C13 C14 C9 119.84(17)
C13 C14 H14 120.1
C9 C14 H14 120.1
N3 C15 C16 116.64(15)
N3 C15 S3 120.39(14)
C16 C15 S3 122.97(13)
C15 N3 H15 121.9(15)
C15 N3 H16 120.0(15)
H15 N3 H16 116(2)
C17 C16 C21 118.60(16)
C17 C16 C15 120.40(16)
C21 C16 C15 120.99(16)
C18 C17 C16 120.65(17)
C18 C17 H17 119.7
C16 C17 H17 119.7
C19 C18 C17 120.28(18)
C19 C18 H18 119.9
C17 C18 H18 119.9
C18 C19 C20 119.85(17)
C18 C19 H19 120.1
C20 C19 H19 120.1
C21 C20 C19 119.97(17)
C21 C20 H20 120.0
C19 C20 H20 120.0
C20 C21 C16 120.63(17)
C20 C21 H21 119.7
C16 C21 H21 119.7
N4 C22 C23 117.68(15)
N4 C22 S4 120.64(14)
C23 C22 S4 121.68(13)
C22 N4 H22 123.5(17)
C22 N4 H23 121.4(14)
H22 N4 H23 114(2)
C24 C23 C28 119.05(16)
C24 C23 C22 119.56(15)
C28 C23 C22 121.38(16)
C25 C24 C23 120.48(17)
C25 C24 H24 119.8
C23 C24 H24 119.8
C24 C25 C26 120.11(18)
C24 C25 H25 119.9
C26 C25 H25 119.9
C27 C26 C25 119.80(17)
C27 C26 H26 120.1
C25 C26 H26 120.1
C26 C27 C28 120.35(17)
C26 C27 H27 119.8
C28 C27 H27 119.8
C27 C28 C23 120.22(17)
C27 C28 H28 119.9
C23 C28 H28 119.9

loop_
_geom_bond_atom_site_label_1
_geom_bond_atom_site_label_2
_geom_bond_distance
C1 N1 1.321(2)
C1 C2 1.492(2)
C1 S1 1.6717(17)
N1 H1 0.84(2)
N1 H2 0.84(2)
C2 C3 1.399(2)
C2 C7 1.399(2)
C3 C4 1.386(2)
C3 H3 0.9500
C4 C5 1.388(3)
C4 H4 0.9500
C5 C6 1.386(3)
C5 H5 0.9500
C6 C7 1.386(3)
C6 H6 0.9500
C7 H7 0.9500
C8 N2 1.315(2)
C8 C9 1.492(2)
C8 S2 1.6802(17)
N2 H8 0.90(2)
N2 H9 0.84(2)
C9 C10 1.397(2)
C9 C14 1.402(2)
C10 C11 1.388(2)
C10 H10 0.9500
C11 C12 1.391(3)
C11 H11 0.9500
C12 C13 1.384(3)
C12 H12 0.9500
C13 C14 1.388(2)
C13 H13 0.9500
C14 H14 0.9500
C15 N3 1.314(2)
C15 C16 1.492(2)
C15 S3 1.6829(17)
N3 H15 0.88(2)
N3 H16 0.79(2)
C16 C17 1.393(2)
C16 C21 1.402(2)
C17 C18 1.386(3)
C17 H17 0.9500
C18 C19 1.384(3)
C18 H18 0.9500
C19 C20 1.390(3)
C19 H19 0.9500
C20 C21 1.386(2)
C20 H20 0.9500
C21 H21 0.9500
C22 N4 1.319(2)
C22 C23 1.491(2)
C22 S4 1.6756(17)
N4 H22 0.87(3)
N4 H23 0.85(2)
C23 C24 1.395(2)
C23 C28 1.398(2)
C24 C25 1.387(2)
C24 H24 0.9500
C25 C26 1.390(3)
C25 H25 0.9500
C26 C27 1.386(3)
C26 H26 0.9500
C27 C28 1.388(2)
C27 H27 0.9500
C28 H28 0.9500

loop_
_geom_hbond_atom_site_label_D
_geom_hbond_atom_site_label_H
_geom_hbond_atom_site_label_A
_geom_hbond_distance_DH
_geom_hbond_distance_HA
_geom_hbond_distance_DA
_geom_hbond_angle_DHA
_geom_hbond_site_symmetry_A
N1 H1 S1 0.84(2) 2.65(2) 3.2564(17) 130.1(19) 1_655
N1 H2 S2 0.84(2) 2.67(2) 3.5050(18) 170(2) .
N2 H8 S2 0.90(2) 2.68(2) 3.3295(16) 129.9(18) 1_455
N2 H8 S4 0.90(2) 2.85(2) 3.3412(17) 115.8(16) 1_455
N2 H9 S1 0.84(2) 2.51(2) 3.3271(17) 164(2) .
N3 H15 S3 0.88(2) 2.56(2) 3.2862(17) 140.6(18) 1_655
N3 H16 S4 0.79(2) 2.60(2) 3.3609(17) 160.1(18) .
N4 H22 S4 0.87(3) 2.59(3) 3.2559(16) 134(2) 1_455
N4 H23 S3 0.85(2) 2.65(2) 3.4871(17) 171.6(18) .
N1 H1 S1 0.84(2) 2.65(2) 3.2564(17) 130.1(19) 1_655
N1 H2 S2 0.84(2) 2.67(2) 3.5050(18) 170(2) .
N2 H8 S2 0.90(2) 2.68(2) 3.3295(16) 129.9(18) 1_455
N2 H8 S4 0.90(2) 2.85(2) 3.3412(17) 115.8(16) 1_455
N2 H9 S1 0.84(2) 2.51(2) 3.3271(17) 164(2) .
N3 H15 S3 0.88(2) 2.56(2) 3.2862(17) 140.6(18) 1_655
N3 H16 S4 0.79(2) 2.60(2) 3.3609(17) 160.1(18) .
N4 H22 S4 0.87(3) 2.59(3) 3.2559(16) 134(2) 1_455
N4 H23 S3 0.85(2) 2.65(2) 3.4871(17) 171.6(18) .

loop_
_geom_torsion_atom_site_label_1
_geom_torsion_atom_site_label_2
_geom_torsion_atom_site_label_3
_geom_torsion_atom_site_label_4
_geom_torsion
N1 C1 C2 C3 156.34(16)
S1 C1 C2 C3 -23.7(2)
N1 C1 C2 C7 -23.5(2)
S1 C1 C2 C7 156.47(14)
C7 C2 C3 C4 0.8(3)
C1 C2 C3 C4 -179.08(16)
C2 C3 C4 C5 -0.4(3)
C3 C4 C5 C6 -0.4(3)
C4 C5 C6 C7 0.9(3)
C5 C6 C7 C2 -0.5(3)
C3 C2 C7 C6 -0.4(3)
C1 C2 C7 C6 179.52(17)
N2 C8 C9 C10 -143.46(17)
S2 C8 C9 C10 38.5(2)
N2 C8 C9 C14 37.1(2)
S2 C8 C9 C14 -140.93(14)
C14 C9 C10 C11 -1.1(3)
C8 C9 C10 C11 179.44(16)
C9 C10 C11 C12 1.8(3)
C10 C11 C12 C13 -0.8(3)
C11 C12 C13 C14 -0.9(3)
C12 C13 C14 C9 1.6(3)
C10 C9 C14 C13 -0.6(3)
C8 C9 C14 C13 178.86(16)
N3 C15 C16 C17 -163.88(16)
S3 C15 C16 C17 15.9(2)
N3 C15 C16 C21 15.1(2)
S3 C15 C16 C21 -165.04(13)
C21 C16 C17 C18 -1.4(3)
C15 C16 C17 C18 177.63(15)
C16 C17 C18 C19 0.8(3)
C17 C18 C19 C20 0.4(3)
C18 C19 C20 C21 -1.0(3)
C19 C20 C21 C16 0.4(3)
C17 C16 C21 C20 0.8(3)
C15 C16 C21 C20 -178.23(16)
N4 C22 C23 C24 158.69(16)
S4 C22 C23 C24 -21.0(2)
N4 C22 C23 C28 -20.1(2)
S4 C22 C23 C28 160.22(13)
C28 C23 C24 C25 0.0(2)
C22 C23 C24 C25 -178.85(15)
C23 C24 C25 C26 0.1(3)
C24 C25 C26 C27 0.0(3)
C25 C26 C27 C28 -0.2(3)
C26 C27 C28 C23 0.4(3)
C24 C23 C28 C27 -0.2(2)
C22 C23 C28 C27 178.57(15)
